data_4083615
loop_
_publ_author_name
'Romain, Charles'
'Fliedel, Christophe'
'Bellemin-Laponnaz, St\'ephane'
'Dagorne, Samuel'

_publ_section_title
;
 NHC Bis-Phenolate Aluminum Chelates: Synthesis, Structure, and Use in
 Lactide and Trimethylene Carbonate Polymerization
;
_journal_issue 20
_journal_name_full Organometallics
_journal_page_first 5730
_journal_paper_doi 10.1021/om5004557
_journal_volume 33
_journal_year 2014
_chemical_formula_moiety 'C68 H102 Al2 N4 O6, 3(C6 H6)'
_chemical_formula_sum 'C86 H120 Al2 N4 O6'
_chemical_formula_weight 1359.82
_chemical_name_systematic
;
 ?
;
_space_group_IT_number 15
_symmetry_cell_setting monoclinic
_symmetry_space_group_name_Hall '-C 2yc'
_symmetry_space_group_name_H-M 'C 1 2/c 1'
_atom_sites_solution_hydrogens geom
_atom_sites_solution_primary direct
_atom_sites_solution_secondary difmap
_audit_creation_method SHELXL-97
_cell_angle_alpha 90.00
_cell_angle_beta 111.2550(10)
_cell_angle_gamma 90.00
_cell_formula_units_Z 4
_cell_length_a 23.6363(11)
_cell_length_b 16.5926(9)
_cell_length_c 21.8659(10)
_cell_measurement_reflns_used 7475
_cell_measurement_temperature 173(2)
_cell_measurement_theta_max 28.03
_cell_measurement_theta_min 2.65
_cell_volume 7992.2(7)
_computing_cell_refinement 'Bruker SAINT'
_computing_data_collection 'Bruker APEX2'
_computing_data_reduction 'Bruker SAINT'
_computing_molecular_graphics 'Bruker SHELXTL'
_computing_publication_material 'Bruker SHELXTL'
_computing_structure_refinement 'SHELXL-97 (Sheldrick, 1997)'
_computing_structure_solution 'SHELXS-97 (Sheldrick, 2008)'
_diffrn_ambient_temperature 173(2)
_diffrn_measured_fraction_theta_full 0.997
_diffrn_measured_fraction_theta_max 0.997
_diffrn_measurement_device_type 'Bruker APEX-II CCD'
_diffrn_measurement_method '\f and \w scans'
_diffrn_radiation_monochromator graphite
_diffrn_radiation_source 'fine-focus sealed tube'
_diffrn_radiation_type MoK\a
_diffrn_radiation_wavelength 0.71073
_diffrn_reflns_av_R_equivalents 0.0333
_diffrn_reflns_av_sigmaI/netI 0.0415
_diffrn_reflns_limit_h_max 31
_diffrn_reflns_limit_h_min -30
_diffrn_reflns_limit_k_max 21
_diffrn_reflns_limit_k_min -12
_diffrn_reflns_limit_l_max 28
_diffrn_reflns_limit_l_min -20
_diffrn_reflns_number 27921
_diffrn_reflns_theta_full 28.04
_diffrn_reflns_theta_max 28.04
_diffrn_reflns_theta_min 1.54
_exptl_absorpt_coefficient_mu 0.090
_exptl_absorpt_correction_T_max 0.9866
_exptl_absorpt_correction_T_min 0.9735
_exptl_absorpt_correction_type multi-scan
_exptl_absorpt_process_details sadabs
_exptl_crystal_colour colourless
_exptl_crystal_density_diffrn 1.130
_exptl_crystal_density_method 'not measured'
_exptl_crystal_description prism
_exptl_crystal_F_000 2952
_exptl_crystal_size_max 0.30
_exptl_crystal_size_mid 0.20
_exptl_crystal_size_min 0.15
_refine_diff_density_max 0.318
_refine_diff_density_min -0.519
_refine_diff_density_rms 0.048
_refine_ls_extinction_method none
_refine_ls_goodness_of_fit_ref 1.033
_refine_ls_hydrogen_treatment constr
_refine_ls_matrix_type full
_refine_ls_number_parameters 456
_refine_ls_number_reflns 9658
_refine_ls_number_restraints 0
_refine_ls_restrained_S_all 1.033
_refine_ls_R_factor_all 0.0819
_refine_ls_R_factor_gt 0.0498
_refine_ls_shift/su_max 0.001
_refine_ls_shift/su_mean 0.000
_refine_ls_structure_factor_coef Fsqd
_refine_ls_weighting_details 'calc w=1/[\s^2^(Fo^2^)+(0.0702P)^2^+4.7047P] where P=(Fo^2^+2Fc^2^)/3'
_refine_ls_weighting_scheme calc
_refine_ls_wR_factor_gt 0.1254
_refine_ls_wR_factor_ref 0.1440
_reflns_number_gt 6683
_reflns_number_total 9658
_reflns_threshold_expression I>2sigma(I)
_cod_data_source_file om5004557_si_002.cif
_cod_data_source_block shelxl
_cod_depositor_comments
;
The following automatic conversions were performed:

'_symmetry_cell_setting' value 'Monoclinic' changed to 'monoclinic'
according to
/usr/data/users/saulius/crontab/automatic-downloads/rss-feeds/ACS/lib/dictionaries/cif_core.dic
dictionary named 'cif_core.dic' version 2.4.2 from 2011-04-26.

Automatic conversion script
Id: cif_fix_values 2281 2013-09-26 08:29:07Z andrius 
;
_cod_original_sg_symbol_H-M 'C 2/c'
_cod_database_code 4083615

loop_
_symmetry_equiv_pos_as_xyz
'x, y, z'
'-x, y, -z+1/2'
'x+1/2, y+1/2, z'
'-x+1/2, y+1/2, -z+1/2'
'-x, -y, -z'
'x, -y, z-1/2'
'-x+1/2, -y+1/2, -z'
'x+1/2, -y+1/2, z-1/2'

loop_
_atom_site_label
_atom_site_type_symbol
_atom_site_fract_x
_atom_site_fract_y
_atom_site_fract_z
_atom_site_U_iso_or_equiv
_atom_site_adp_type
_atom_site_occupancy
_atom_site_symmetry_multiplicity
_atom_site_calc_flag
_atom_site_refinement_flags
C1 C 0.86944(7) 0.03709(10) 0.13747(8) 0.0224(3) Uani 1 1 d .
C2 C 0.86852(7) -0.04104(10) 0.11078(8) 0.0241(3) Uani 1 1 d .
C3 C 0.81681(7) -0.08901(10) 0.09748(8) 0.0255(3) Uani 1 1 d .
H3 H 0.8167 -0.1408 0.0789 0.031 Uiso 1 1 calc R
C4 C 0.76545(7) -0.06532(10) 0.10979(8) 0.0238(3) Uani 1 1 d .
C5 C 0.76710(7) 0.01074(11) 0.13670(8) 0.0250(3) Uani 1 1 d .
H5 H 0.7334 0.0285 0.1470 0.030 Uiso 1 1 calc R
C6 C 0.81663(7) 0.06179(10) 0.14897(8) 0.0227(3) Uani 1 1 d .
C7 C 0.92335(7) -0.07306(11) 0.09629(9) 0.0309(4) Uani 1 1 d .
C8 C 0.93659(10) -0.01919(15) 0.04640(11) 0.0469(5) Uani 1 1 d .
H8A H 0.9426 0.0364 0.0626 0.070 Uiso 1 1 calc R
H8B H 0.9023 -0.0212 0.0045 0.070 Uiso 1 1 calc R
H8C H 0.9734 -0.0382 0.0401 0.070 Uiso 1 1 calc R
C9 C 0.97787(8) -0.07836(13) 0.16095(11) 0.0417(5) Uani 1 1 d .
H9A H 0.9855 -0.0253 0.1821 0.063 Uiso 1 1 calc R
H9B H 1.0138 -0.0959 0.1521 0.063 Uiso 1 1 calc R
H9C H 0.9692 -0.1173 0.1901 0.063 Uiso 1 1 calc R
C10 C 0.91269(9) -0.15843(13) 0.06689(13) 0.0494(6) Uani 1 1 d .
H10A H 0.9485 -0.1758 0.0578 0.074 Uiso 1 1 calc R
H10B H 0.8771 -0.1582 0.0260 0.074 Uiso 1 1 calc R
H10C H 0.9057 -0.1957 0.0982 0.074 Uiso 1 1 calc R
C11 C 0.70887(7) -0.11868(11) 0.09477(9) 0.0279(4) Uani 1 1 d .
C12 C 0.71064(9) -0.19208(12) 0.05333(11) 0.0395(5) Uani 1 1 d .
H12A H 0.6726 -0.2223 0.0424 0.059 Uiso 1 1 calc R
H12B H 0.7448 -0.2267 0.0782 0.059 Uiso 1 1 calc R
H12C H 0.7156 -0.1743 0.0128 0.059 Uiso 1 1 calc R
C13 C 0.70475(9) -0.14846(15) 0.15938(10) 0.0445(5) Uani 1 1 d .
H13A H 0.7028 -0.1021 0.1863 0.067 Uiso 1 1 calc R
H13B H 0.7407 -0.1809 0.1831 0.067 Uiso 1 1 calc R
H13C H 0.6682 -0.1814 0.1500 0.067 Uiso 1 1 calc R
C14 C 0.65180(8) -0.07044(13) 0.05641(11) 0.0414(5) Uani 1 1 d .
H14A H 0.6554 -0.0493 0.0161 0.062 Uiso 1 1 calc R
H14B H 0.6473 -0.0255 0.0834 0.062 Uiso 1 1 calc R
H14C H 0.6161 -0.1056 0.0451 0.062 Uiso 1 1 calc R
C15 C 0.85379(7) 0.19793(10) 0.18261(7) 0.0216(3) Uani 1 1 d .
C16 C 0.74961(7) 0.17712(10) 0.15608(8) 0.0244(3) Uani 1 1 d .
H16A H 0.7325 0.1567 0.1883 0.029 Uiso 1 1 calc R
H16B H 0.7210 0.1650 0.1112 0.029 Uiso 1 1 calc R
C17 C 0.76272(7) 0.26675(11) 0.16499(8) 0.0252(3) Uani 1 1 d .
H17A H 0.7403 0.2968 0.1243 0.030 Uiso 1 1 calc R
H17B H 0.7518 0.2886 0.2014 0.030 Uiso 1 1 calc R
C18 C 0.91086(7) 0.34409(10) 0.15950(7) 0.0215(3) Uani 1 1 d .
C19 C 0.93028(7) 0.41881(11) 0.14264(8) 0.0251(3) Uani 1 1 d .
C20 C 0.89708(8) 0.48801(11) 0.14288(8) 0.0286(4) Uani 1 1 d .
H20 H 0.9109 0.5378 0.1319 0.034 Uiso 1 1 calc R
C21 C 0.84486(7) 0.48868(11) 0.15830(8) 0.0265(4) Uani 1 1 d .
C22 C 0.82536(7) 0.41514(10) 0.17351(8) 0.0244(3) Uani 1 1 d .
H22 H 0.7898 0.4131 0.1841 0.029 Uiso 1 1 calc R
C23 C 0.85663(7) 0.34449(10) 0.17354(7) 0.0214(3) Uani 1 1 d .
C24 C 0.98506(7) 0.42451(12) 0.12053(9) 0.0301(4) Uani 1 1 d .
C25 C 1.04234(8) 0.39080(12) 0.17374(9) 0.0330(4) Uani 1 1 d .
H25A H 1.0526 0.4239 0.2134 0.050 Uiso 1 1 calc R
H25B H 1.0761 0.3918 0.1578 0.050 Uiso 1 1 calc R
H25C H 1.0349 0.3352 0.1839 0.050 Uiso 1 1 calc R
C26 C 0.96862(10) 0.37997(17) 0.05496(10) 0.0516(6) Uani 1 1 d .
H26A H 0.9574 0.3242 0.0602 0.077 Uiso 1 1 calc R
H26B H 1.0036 0.3801 0.0410 0.077 Uiso 1 1 calc R
H26C H 0.9343 0.4071 0.0217 0.077 Uiso 1 1 calc R
C27 C 1.00017(10) 0.51168(14) 0.10820(13) 0.0510(6) Uani 1 1 d .
H27A H 0.9657 0.5351 0.0726 0.076 Uiso 1 1 calc R
H27B H 1.0361 0.5120 0.0959 0.076 Uiso 1 1 calc R
H27C H 1.0083 0.5435 0.1482 0.076 Uiso 1 1 calc R
C28 C 0.80735(9) 0.56524(11) 0.15392(9) 0.0339(4) Uani 1 1 d .
C29 C 0.78916(13) 0.57278(15) 0.21399(12) 0.0566(6) Uani 1 1 d .
H29A H 0.7638 0.5267 0.2156 0.085 Uiso 1 1 calc R
H29B H 0.7663 0.6228 0.2111 0.085 Uiso 1 1 calc R
H29C H 0.8257 0.5736 0.2538 0.085 Uiso 1 1 calc R
C30 C 0.74928(9) 0.56005(14) 0.09231(11) 0.0463(5) Uani 1 1 d .
H30A H 0.7602 0.5546 0.0534 0.069 Uiso 1 1 calc R
H30B H 0.7252 0.6091 0.0886 0.069 Uiso 1 1 calc R
H30C H 0.7254 0.5131 0.0957 0.069 Uiso 1 1 calc R
C31 C 0.84221(10) 0.64141(12) 0.14923(12) 0.0455(5) Uani 1 1 d .
H31A H 0.8811 0.6430 0.1862 0.068 Uiso 1 1 calc R
H31B H 0.8182 0.6891 0.1506 0.068 Uiso 1 1 calc R
H31C H 0.8496 0.6409 0.1079 0.068 Uiso 1 1 calc R
C32 C 1.06217(9) 0.16433(13) 0.17220(10) 0.0378(4) Uani 1 1 d .
H32 H 1.0946 0.2062 0.1889 0.045 Uiso 1 1 calc R
C33 C 1.09307(10) 0.08370(15) 0.17661(12) 0.0513(6) Uani 1 1 d .
H33A H 1.1146 0.0697 0.2228 0.077 Uiso 1 1 calc R
H33B H 1.1221 0.0867 0.1541 0.077 Uiso 1 1 calc R
H33C H 1.0626 0.0423 0.1557 0.077 Uiso 1 1 calc R
C34 C 1.02758(12) 0.18185(18) 0.10159(13) 0.0612(7) Uani 1 1 d .
H34A H 0.9949 0.1423 0.0840 0.092 Uiso 1 1 calc R
H34B H 1.0550 0.1787 0.0771 0.092 Uiso 1 1 calc R
H34C H 1.0101 0.2361 0.0972 0.092 Uiso 1 1 calc R
C35 C 0.59850(14) 0.2451(2) 0.17246(18) 0.0780(9) Uani 1 1 d .
H35 H 0.5876 0.1958 0.1874 0.094 Uiso 1 1 calc R
C36 C 0.58770(14) 0.2561(3) 0.10765(19) 0.0898(12) Uani 1 1 d .
H36 H 0.5692 0.2144 0.0772 0.108 Uiso 1 1 calc R
C37 C 0.60311(16) 0.3260(3) 0.08617(17) 0.0905(13) Uani 1 1 d .
H37 H 0.5953 0.3333 0.0407 0.109 Uiso 1 1 calc R
C38 C 0.62979(13) 0.3858(2) 0.1292(2) 0.0808(11) Uani 1 1 d .
H38 H 0.6407 0.4349 0.1141 0.097 Uiso 1 1 calc R
C39 C 0.64084(10) 0.37524(18) 0.19466(16) 0.0663(8) Uani 1 1 d .
H39 H 0.6596 0.4169 0.2250 0.080 Uiso 1 1 calc R
C40 C 0.62501(12) 0.30509(19) 0.21603(14) 0.0643(7) Uani 1 1 d .
H40 H 0.6324 0.2978 0.2614 0.077 Uiso 1 1 calc R
C41 C 0.78040(15) 0.1775(2) 0.00839(11) 0.0768(9) Uani 1 1 d .
H41 H 0.8017 0.1278 0.0142 0.092 Uiso 1 1 calc R
C42 C 0.81196(12) 0.2498(3) 0.02213(11) 0.0711(10) Uani 1 1 d .
H42 H 0.8551 0.2489 0.0376 0.085 Uiso 1 1 calc R
C43 C 0.78274(14) 0.3217(2) 0.01404(12) 0.0760(10) Uani 1 1 d .
H43 H 0.8050 0.3707 0.0235 0.091 Uiso 1 1 calc R
N1 N 0.81024(6) 0.14207(9) 0.16781(7) 0.0232(3) Uani 1 1 d .
N2 N 0.82925(6) 0.27086(8) 0.18068(6) 0.0213(3) Uani 1 1 d .
O1 O 0.91806(5) 0.08563(7) 0.14974(6) 0.0274(3) Uani 1 1 d .
O2 O 0.94157(5) 0.27576(7) 0.16060(6) 0.0252(3) Uani 1 1 d .
O3 O 1.02674(5) 0.16550(7) 0.21431(6) 0.0252(3) Uani 1 1 d .
Al1 Al 0.94231(2) 0.17705(3) 0.19547(2) 0.02297(12) Uani 1 1 d .

loop_
_atom_site_aniso_label
_atom_site_aniso_U_11
_atom_site_aniso_U_22
_atom_site_aniso_U_33
_atom_site_aniso_U_23
_atom_site_aniso_U_13
_atom_site_aniso_U_12
C1 0.0169(7) 0.0221(8) 0.0258(8) -0.0010(6) 0.0047(6) -0.0009(6)
C2 0.0196(7) 0.0244(9) 0.0267(8) -0.0018(6) 0.0066(6) 0.0014(6)
C3 0.0231(7) 0.0208(8) 0.0298(8) -0.0035(7) 0.0063(6) -0.0004(6)
C4 0.0198(7) 0.0237(9) 0.0254(8) 0.0009(6) 0.0052(6) -0.0023(6)
C5 0.0185(7) 0.0259(9) 0.0309(8) -0.0005(7) 0.0092(6) 0.0008(6)
C6 0.0191(7) 0.0215(8) 0.0256(8) -0.0026(6) 0.0057(6) 0.0008(6)
C7 0.0226(8) 0.0295(10) 0.0422(10) -0.0102(8) 0.0136(7) -0.0014(7)
C8 0.0454(11) 0.0541(14) 0.0517(12) -0.0085(11) 0.0303(10) -0.0060(10)
C9 0.0239(8) 0.0388(12) 0.0573(13) -0.0059(10) 0.0084(8) 0.0064(8)
C10 0.0342(10) 0.0401(13) 0.0789(16) -0.0280(11) 0.0265(11) -0.0030(9)
C11 0.0219(7) 0.0262(9) 0.0335(9) -0.0006(7) 0.0076(7) -0.0043(7)
C12 0.0329(9) 0.0312(11) 0.0521(12) -0.0103(9) 0.0126(9) -0.0097(8)
C13 0.0379(10) 0.0537(14) 0.0432(11) 0.0036(10) 0.0162(9) -0.0149(10)
C14 0.0204(8) 0.0370(12) 0.0582(13) -0.0005(9) 0.0041(8) -0.0034(8)
C15 0.0188(7) 0.0221(8) 0.0230(7) -0.0009(6) 0.0067(6) 0.0005(6)
C16 0.0174(7) 0.0260(9) 0.0314(8) -0.0009(7) 0.0108(6) 0.0024(6)
C17 0.0179(7) 0.0277(9) 0.0306(8) -0.0027(7) 0.0095(6) 0.0017(6)
C18 0.0200(7) 0.0219(8) 0.0208(7) -0.0012(6) 0.0051(6) 0.0021(6)
C19 0.0227(7) 0.0277(9) 0.0239(8) 0.0023(6) 0.0071(6) 0.0000(7)
C20 0.0296(8) 0.0240(9) 0.0302(9) 0.0044(7) 0.0084(7) -0.0010(7)
C21 0.0285(8) 0.0218(9) 0.0268(8) 0.0004(7) 0.0069(7) 0.0037(7)
C22 0.0228(7) 0.0257(9) 0.0242(8) -0.0016(6) 0.0080(6) 0.0032(6)
C23 0.0212(7) 0.0205(8) 0.0214(7) -0.0009(6) 0.0062(6) 0.0003(6)
C24 0.0250(8) 0.0349(11) 0.0314(9) 0.0054(7) 0.0113(7) -0.0009(7)
C25 0.0235(8) 0.0334(10) 0.0410(10) 0.0047(8) 0.0102(7) -0.0013(7)
C26 0.0386(11) 0.0862(19) 0.0352(11) -0.0071(11) 0.0195(9) -0.0092(11)
C27 0.0368(10) 0.0487(14) 0.0737(15) 0.0274(12) 0.0276(11) 0.0035(10)
C28 0.0408(10) 0.0222(9) 0.0399(10) 0.0002(8) 0.0161(8) 0.0080(8)
C29 0.0829(17) 0.0385(13) 0.0603(14) 0.0020(11) 0.0404(13) 0.0234(12)
C30 0.0364(10) 0.0346(12) 0.0603(13) 0.0076(10) 0.0084(9) 0.0091(9)
C31 0.0484(12) 0.0240(10) 0.0579(13) -0.0007(9) 0.0121(10) 0.0046(9)
C32 0.0339(9) 0.0414(12) 0.0388(10) -0.0024(9) 0.0140(8) -0.0058(8)
C33 0.0389(11) 0.0604(16) 0.0567(13) -0.0187(11) 0.0199(10) 0.0057(10)
C34 0.0605(15) 0.0671(18) 0.0626(15) 0.0038(13) 0.0300(13) 0.0070(13)
C35 0.0641(18) 0.0590(19) 0.100(3) 0.0109(17) 0.0161(17) 0.0078(15)
C36 0.0653(19) 0.094(3) 0.086(2) -0.033(2) -0.0009(17) 0.0288(19)
C37 0.071(2) 0.142(4) 0.066(2) 0.021(2) 0.0338(17) 0.057(2)
C38 0.0482(15) 0.088(3) 0.121(3) 0.045(2) 0.0473(18) 0.0309(16)
C39 0.0326(11) 0.0582(17) 0.096(2) -0.0058(16) 0.0088(12) 0.0173(11)
C40 0.0524(14) 0.077(2) 0.0576(15) 0.0139(14) 0.0132(12) 0.0242(14)
C41 0.0785(19) 0.123(3) 0.0271(11) 0.0024(14) 0.0171(12) 0.011(2)
C42 0.0387(12) 0.144(3) 0.0268(11) -0.0076(15) 0.0077(9) -0.0162(17)
C43 0.0684(18) 0.127(3) 0.0311(12) -0.0057(15) 0.0162(12) -0.025(2)
N1 0.0159(6) 0.0223(7) 0.0310(7) -0.0026(6) 0.0079(5) 0.0013(5)
N2 0.0172(6) 0.0208(7) 0.0260(7) -0.0014(5) 0.0078(5) 0.0013(5)
O1 0.0177(5) 0.0246(6) 0.0397(7) -0.0083(5) 0.0103(5) -0.0029(5)
O2 0.0204(5) 0.0217(6) 0.0342(6) 0.0008(5) 0.0109(5) 0.0025(4)
O3 0.0163(5) 0.0237(6) 0.0342(6) -0.0020(5) 0.0074(5) 0.0010(4)
Al1 0.0146(2) 0.0185(2) 0.0332(3) -0.0025(2) 0.00548(19) 0.00043(18)

loop_
_atom_type_symbol
_atom_type_description
_atom_type_scat_dispersion_real
_atom_type_scat_dispersion_imag
_atom_type_scat_source
C C 0.0033 0.0016 'International Tables Vol C Tables 4.2.6.8 and 6.1.1.4'
H H 0.0000 0.0000 'International Tables Vol C Tables 4.2.6.8 and 6.1.1.4'
N N 0.0061 0.0033 'International Tables Vol C Tables 4.2.6.8 and 6.1.1.4'
O O 0.0106 0.0060 'International Tables Vol C Tables 4.2.6.8 and 6.1.1.4'
Al Al 0.0645 0.0514 'International Tables Vol C Tables 4.2.6.8 and 6.1.1.4'

loop_
_geom_angle_atom_site_label_1
_geom_angle_atom_site_label_2
_geom_angle_atom_site_label_3
_geom_angle
_geom_angle_site_symmetry_1
_geom_angle_site_symmetry_3
O1 C1 C2 120.83(14) . .
O1 C1 C6 122.21(15) . .
C2 C1 C6 116.95(14) . .
C3 C2 C1 119.19(14) . .
C3 C2 C7 119.96(15) . .
C1 C2 C7 120.85(14) . .
C4 C3 C2 123.85(16) . .
C4 C3 H3 118.1 . .
C2 C3 H3 118.1 . .
C5 C4 C3 116.52(15) . .
C5 C4 C11 120.22(14) . .
C3 C4 C11 123.25(15) . .
C4 C5 C6 121.91(15) . .
C4 C5 H5 119.0 . .
C6 C5 H5 119.0 . .
C5 C6 N1 117.22(14) . .
C5 C6 C1 121.52(15) . .
N1 C6 C1 121.02(14) . .
C8 C7 C9 111.78(16) . .
C8 C7 C2 110.57(16) . .
C9 C7 C2 108.64(15) . .
C8 C7 C10 106.58(17) . .
C9 C7 C10 106.77(17) . .
C2 C7 C10 112.47(14) . .
C7 C8 H8A 109.5 . .
C7 C8 H8B 109.5 . .
H8A C8 H8B 109.5 . .
C7 C8 H8C 109.5 . .
H8A C8 H8C 109.5 . .
H8B C8 H8C 109.5 . .
C7 C9 H9A 109.5 . .
C7 C9 H9B 109.5 . .
H9A C9 H9B 109.5 . .
C7 C9 H9C 109.5 . .
H9A C9 H9C 109.5 . .
H9B C9 H9C 109.5 . .
C7 C10 H10A 109.5 . .
C7 C10 H10B 109.5 . .
H10A C10 H10B 109.5 . .
C7 C10 H10C 109.5 . .
H10A C10 H10C 109.5 . .
H10B C10 H10C 109.5 . .
C12 C11 C14 107.46(15) . .
C12 C11 C13 108.32(17) . .
C14 C11 C13 109.63(16) . .
C12 C11 C4 112.16(14) . .
C14 C11 C4 109.96(15) . .
C13 C11 C4 109.26(14) . .
C11 C12 H12A 109.5 . .
C11 C12 H12B 109.5 . .
H12A C12 H12B 109.5 . .
C11 C12 H12C 109.5 . .
H12A C12 H12C 109.5 . .
H12B C12 H12C 109.5 . .
C11 C13 H13A 109.5 . .
C11 C13 H13B 109.5 . .
H13A C13 H13B 109.5 . .
C11 C13 H13C 109.5 . .
H13A C13 H13C 109.5 . .
H13B C13 H13C 109.5 . .
C11 C14 H14A 109.5 . .
C11 C14 H14B 109.5 . .
H14A C14 H14B 109.5 . .
C11 C14 H14C 109.5 . .
H14A C14 H14C 109.5 . .
H14B C14 H14C 109.5 . .
N1 C15 N2 109.48(13) . .
N1 C15 Al1 125.34(12) . .
N2 C15 Al1 124.81(11) . .
N1 C16 C17 102.88(12) . .
N1 C16 H16A 111.2 . .
C17 C16 H16A 111.2 . .
N1 C16 H16B 111.2 . .
C17 C16 H16B 111.2 . .
H16A C16 H16B 109.1 . .
N2 C17 C16 102.99(12) . .
N2 C17 H17A 111.2 . .
C16 C17 H17A 111.2 . .
N2 C17 H17B 111.2 . .
C16 C17 H17B 111.2 . .
H17A C17 H17B 109.1 . .
O2 C18 C19 121.34(14) . .
O2 C18 C23 121.61(15) . .
C19 C18 C23 117.03(15) . .
C20 C19 C18 119.00(15) . .
C20 C19 C24 119.32(16) . .
C18 C19 C24 121.60(15) . .
C19 C20 C21 123.92(16) . .
C19 C20 H20 118.0 . .
C21 C20 H20 118.0 . .
C22 C21 C20 116.86(16) . .
C22 C21 C28 120.63(15) . .
C20 C21 C28 122.36(16) . .
C23 C22 C21 121.40(15) . .
C23 C22 H22 119.3 . .
C21 C22 H22 119.3 . .
C22 C23 N2 117.68(14) . .
C22 C23 C18 121.75(15) . .
N2 C23 C18 120.19(14) . .
C26 C24 C25 112.83(17) . .
C26 C24 C27 106.60(18) . .
C25 C24 C27 106.18(15) . .
C26 C24 C19 107.88(14) . .
C25 C24 C19 110.52(14) . .
C27 C24 C19 112.84(16) . .
C24 C25 H25A 109.5 . .
C24 C25 H25B 109.5 . .
H25A C25 H25B 109.5 . .
C24 C25 H25C 109.5 . .
H25A C25 H25C 109.5 . .
H25B C25 H25C 109.5 . .
C24 C26 H26A 109.5 . .
C24 C26 H26B 109.5 . .
H26A C26 H26B 109.5 . .
C24 C26 H26C 109.5 . .
H26A C26 H26C 109.5 . .
H26B C26 H26C 109.5 . .
C24 C27 H27A 109.5 . .
C24 C27 H27B 109.5 . .
H27A C27 H27B 109.5 . .
C24 C27 H27C 109.5 . .
H27A C27 H27C 109.5 . .
H27B C27 H27C 109.5 . .
C29 C28 C21 110.55(16) . .
C29 C28 C31 108.40(18) . .
C21 C28 C31 112.02(16) . .
C29 C28 C30 108.52(18) . .
C21 C28 C30 108.71(16) . .
C31 C28 C30 108.56(17) . .
C28 C29 H29A 109.5 . .
C28 C29 H29B 109.5 . .
H29A C29 H29B 109.5 . .
C28 C29 H29C 109.5 . .
H29A C29 H29C 109.5 . .
H29B C29 H29C 109.5 . .
C28 C30 H30A 109.5 . .
C28 C30 H30B 109.5 . .
H30A C30 H30B 109.5 . .
C28 C30 H30C 109.5 . .
H30A C30 H30C 109.5 . .
H30B C30 H30C 109.5 . .
C28 C31 H31A 109.5 . .
C28 C31 H31B 109.5 . .
H31A C31 H31B 109.5 . .
C28 C31 H31C 109.5 . .
H31A C31 H31C 109.5 . .
H31B C31 H31C 109.5 . .
O3 C32 C34 115.37(17) . .
O3 C32 C33 110.37(17) . .
C34 C32 C33 108.05(19) . .
O3 C32 H32 107.6 . .
C34 C32 H32 107.6 . .
C33 C32 H32 107.6 . .
C32 C33 H33A 109.5 . .
C32 C33 H33B 109.5 . .
H33A C33 H33B 109.5 . .
C32 C33 H33C 109.5 . .
H33A C33 H33C 109.5 . .
H33B C33 H33C 109.5 . .
C32 C34 H34A 109.5 . .
C32 C34 H34B 109.5 . .
H34A C34 H34B 109.5 . .
C32 C34 H34C 109.5 . .
H34A C34 H34C 109.5 . .
H34B C34 H34C 109.5 . .
C36 C35 C40 119.7(3) . .
C36 C35 H35 120.1 . .
C40 C35 H35 120.1 . .
C37 C36 C35 120.4(3) . .
C37 C36 H36 119.8 . .
C35 C36 H36 119.8 . .
C36 C37 C38 120.2(3) . .
C36 C37 H37 119.9 . .
C38 C37 H37 119.9 . .
C37 C38 C39 119.7(3) . .
C37 C38 H38 120.1 . .
C39 C38 H38 120.1 . .
C40 C39 C38 119.9(3) . .
C40 C39 H39 120.1 . .
C38 C39 H39 120.1 . .
C39 C40 C35 120.0(3) . .
C39 C40 H40 120.0 . .
C35 C40 H40 120.0 . .
C42 C41 C43 119.5(3) . 7_655
C42 C41 H41 120.3 . .
C43 C41 H41 120.3 7_655 .
C43 C42 C41 121.6(3) . .
C43 C42 H42 119.2 . .
C41 C42 H42 119.2 . .
C42 C43 C41 118.9(3) . 7_655
C42 C43 H43 120.5 . .
C41 C43 H43 120.5 7_655 .
C15 N1 C6 124.65(13) . .
C15 N1 C16 112.47(13) . .
C6 N1 C16 121.12(13) . .
C15 N2 C23 125.03(13) . .
C15 N2 C17 112.15(13) . .
C23 N2 C17 120.12(13) . .
C1 O1 Al1 133.91(10) . .
C18 O2 Al1 134.19(10) . .
C32 O3 Al1 125.59(10) . 2_755
C32 O3 Al1 131.86(11) . .
Al1 O3 Al1 101.52(6) 2_755 .
O1 Al1 O2 125.48(6) . .
O1 Al1 O3 115.49(6) . 2_755
O2 Al1 O3 118.98(6) . 2_755
O1 Al1 O3 97.71(5) . .
O2 Al1 O3 91.82(5) . .
O3 Al1 O3 77.26(6) 2_755 .
O1 Al1 C15 87.84(6) . .
O2 Al1 C15 86.28(6) . .
O3 Al1 C15 98.88(6) 2_755 .
O3 Al1 C15 174.20(6) . .
O1 Al1 Al1 118.28(4) . 2_755
O2 Al1 Al1 102.10(4) . 2_755
O3 Al1 Al1 39.83(3) 2_755 2_755
O3 Al1 Al1 38.66(4) . 2_755
C15 Al1 Al1 136.57(5) . 2_755

loop_
_geom_bond_atom_site_label_1
_geom_bond_atom_site_label_2
_geom_bond_distance
_geom_bond_site_symmetry_2
C1 O1 1.3482(19) .
C1 C2 1.419(2) .
C1 C6 1.420(2) .
C2 C3 1.398(2) .
C2 C7 1.536(2) .
C3 C4 1.392(2) .
C3 H3 0.9500 .
C4 C5 1.387(2) .
C4 C11 1.537(2) .
C5 C6 1.390(2) .
C5 H5 0.9500 .
C6 N1 1.419(2) .
C7 C8 1.528(3) .
C7 C9 1.532(3) .
C7 C10 1.538(3) .
C8 H8A 0.9800 .
C8 H8B 0.9800 .
C8 H8C 0.9800 .
C9 H9A 0.9800 .
C9 H9B 0.9800 .
C9 H9C 0.9800 .
C10 H10A 0.9800 .
C10 H10B 0.9800 .
C10 H10C 0.9800 .
C11 C12 1.528(3) .
C11 C14 1.531(2) .
C11 C13 1.533(3) .
C12 H12A 0.9800 .
C12 H12B 0.9800 .
C12 H12C 0.9800 .
C13 H13A 0.9800 .
C13 H13B 0.9800 .
C13 H13C 0.9800 .
C14 H14A 0.9800 .
C14 H14B 0.9800 .
C14 H14C 0.9800 .
C15 N1 1.335(2) .
C15 N2 1.336(2) .
C15 Al1 2.0371(15) .
C16 N1 1.4803(19) .
C16 C17 1.517(2) .
C16 H16A 0.9900 .
C16 H16B 0.9900 .
C17 N2 1.4846(19) .
C17 H17A 0.9900 .
C17 H17B 0.9900 .
C18 O2 1.3417(19) .
C18 C19 1.417(2) .
C18 C23 1.422(2) .
C19 C20 1.392(2) .
C19 C24 1.540(2) .
C20 C21 1.393(2) .
C20 H20 0.9500 .
C21 C22 1.387(2) .
C21 C28 1.532(2) .
C22 C23 1.386(2) .
C22 H22 0.9500 .
C23 N2 1.417(2) .
C24 C26 1.533(3) .
C24 C25 1.535(2) .
C24 C27 1.537(3) .
C25 H25A 0.9800 .
C25 H25B 0.9800 .
C25 H25C 0.9800 .
C26 H26A 0.9800 .
C26 H26B 0.9800 .
C26 H26C 0.9800 .
C27 H27A 0.9800 .
C27 H27B 0.9800 .
C27 H27C 0.9800 .
C28 C29 1.528(3) .
C28 C31 1.532(3) .
C28 C30 1.538(3) .
C29 H29A 0.9800 .
C29 H29B 0.9800 .
C29 H29C 0.9800 .
C30 H30A 0.9800 .
C30 H30B 0.9800 .
C30 H30C 0.9800 .
C31 H31A 0.9800 .
C31 H31B 0.9800 .
C31 H31C 0.9800 .
C32 O3 1.452(2) .
C32 C34 1.490(3) .
C32 C33 1.511(3) .
C32 H32 1.0000 .
C33 H33A 0.9800 .
C33 H33B 0.9800 .
C33 H33C 0.9800 .
C34 H34A 0.9800 .
C34 H34B 0.9800 .
C34 H34C 0.9800 .
C35 C36 1.358(5) .
C35 C40 1.363(4) .
C35 H35 0.9500 .
C36 C37 1.350(5) .
C36 H36 0.9500 .
C37 C38 1.356(5) .
C37 H37 0.9500 .
C38 C39 1.369(5) .
C38 H38 0.9500 .
C39 C40 1.356(4) .
C39 H39 0.9500 .
C40 H40 0.9500 .
C41 C42 1.387(5) .
C41 C43 1.392(4) 7_655
C41 H41 0.9500 .
C42 C43 1.358(5) .
C42 H42 0.9500 .
C43 C41 1.392(4) 7_655
C43 H43 0.9500 .
O1 Al1 1.7928(13) .
O2 Al1 1.8039(13) .
O3 Al1 1.8487(13) 2_755
O3 Al1 1.8956(11) .
Al1 O3 1.8487(13) 2_755
Al1 Al1 2.9000(9) 2_755

loop_
_geom_torsion_atom_site_label_1
_geom_torsion_atom_site_label_2
_geom_torsion_atom_site_label_3
_geom_torsion_atom_site_label_4
_geom_torsion
_geom_torsion_site_symmetry_1
_geom_torsion_site_symmetry_4
O1 C1 C2 C3 -178.71(15) . .
C6 C1 C2 C3 -0.1(2) . .
O1 C1 C2 C7 1.1(2) . .
C6 C1 C2 C7 179.70(15) . .
C1 C2 C3 C4 -1.0(3) . .
C7 C2 C3 C4 179.17(16) . .
C2 C3 C4 C5 0.2(2) . .
C2 C3 C4 C11 179.89(16) . .
C3 C4 C5 C6 1.9(2) . .
C11 C4 C5 C6 -177.86(15) . .
C4 C5 C6 N1 171.37(15) . .
C4 C5 C6 C1 -3.1(3) . .
O1 C1 C6 C5 -179.33(15) . .
C2 C1 C6 C5 2.1(2) . .
O1 C1 C6 N1 6.4(2) . .
C2 C1 C6 N1 -172.15(14) . .
C3 C2 C7 C8 119.46(18) . .
C1 C2 C7 C8 -60.3(2) . .
C3 C2 C7 C9 -117.52(18) . .
C1 C2 C7 C9 62.7(2) . .
C3 C2 C7 C10 0.4(2) . .
C1 C2 C7 C10 -179.36(17) . .
C5 C4 C11 C12 168.64(16) . .
C3 C4 C11 C12 -11.1(2) . .
C5 C4 C11 C14 49.1(2) . .
C3 C4 C11 C14 -130.59(18) . .
C5 C4 C11 C13 -71.2(2) . .
C3 C4 C11 C13 109.04(19) . .
N1 C16 C17 N2 -0.02(16) . .
O2 C18 C19 C20 -179.38(14) . .
C23 C18 C19 C20 2.2(2) . .
O2 C18 C19 C24 4.0(2) . .
C23 C18 C19 C24 -174.50(14) . .
C18 C19 C20 C21 -0.6(3) . .
C24 C19 C20 C21 176.17(16) . .
C19 C20 C21 C22 -0.7(3) . .
C19 C20 C21 C28 -176.15(16) . .
C20 C21 C22 C23 0.2(2) . .
C28 C21 C22 C23 175.80(15) . .
C21 C22 C23 N2 -171.47(14) . .
C21 C22 C23 C18 1.4(2) . .
O2 C18 C23 C22 178.91(14) . .
C19 C18 C23 C22 -2.6(2) . .
O2 C18 C23 N2 -8.3(2) . .
C19 C18 C23 N2 170.12(14) . .
C20 C19 C24 C26 -111.11(19) . .
C18 C19 C24 C26 65.5(2) . .
C20 C19 C24 C25 125.11(17) . .
C18 C19 C24 C25 -58.2(2) . .
C20 C19 C24 C27 6.4(2) . .
C18 C19 C24 C27 -176.96(16) . .
C22 C21 C28 C29 48.5(2) . .
C20 C21 C28 C29 -136.2(2) . .
C22 C21 C28 C31 169.47(16) . .
C20 C21 C28 C31 -15.2(2) . .
C22 C21 C28 C30 -70.6(2) . .
C20 C21 C28 C30 104.7(2) . .
C40 C35 C36 C37 0.1(5) . .
C35 C36 C37 C38 0.3(5) . .
C36 C37 C38 C39 -0.2(4) . .
C37 C38 C39 C40 -0.1(4) . .
C38 C39 C40 C35 0.4(4) . .
C36 C35 C40 C39 -0.4(4) . .
C43 C41 C42 C43 -0.2(4) 7_655 .
C41 C42 C43 C41 0.2(4) . 7_655
N2 C15 N1 C6 163.22(14) . .
Al1 C15 N1 C6 -10.1(2) . .
N2 C15 N1 C16 -1.76(18) . .
Al1 C15 N1 C16 -175.06(11) . .
C5 C6 N1 C15 178.54(15) . .
C1 C6 N1 C15 -7.0(2) . .
C5 C6 N1 C16 -17.7(2) . .
C1 C6 N1 C16 156.77(15) . .
C17 C16 N1 C15 1.05(18) . .
C17 C16 N1 C6 -164.52(14) . .
N1 C15 N2 C23 -159.51(14) . .
Al1 C15 N2 C23 13.8(2) . .
N1 C15 N2 C17 1.74(18) . .
Al1 C15 N2 C17 175.09(11) . .
C22 C23 N2 C15 -179.00(14) . .
C18 C23 N2 C15 8.0(2) . .
C22 C23 N2 C17 21.1(2) . .
C18 C23 N2 C17 -151.91(14) . .
C16 C17 N2 C15 -1.02(17) . .
C16 C17 N2 C23 161.27(13) . .
C2 C1 O1 Al1 -166.44(12) . .
C6 C1 O1 Al1 15.0(2) . .
C19 C18 O2 Al1 163.68(12) . .
C23 C18 O2 Al1 -17.9(2) . .
C34 C32 O3 Al1 -160.39(16) . 2_755
C33 C32 O3 Al1 76.80(19) . 2_755
C34 C32 O3 Al1 5.7(3) . .
C33 C32 O3 Al1 -117.07(16) . .
C1 O1 Al1 O2 -107.74(15) . .
C1 O1 Al1 O3 74.95(16) . 2_755
C1 O1 Al1 O3 154.46(15) . .
C1 O1 Al1 C15 -23.86(15) . .
C1 O1 Al1 Al1 119.74(14) . 2_755
C18 O2 Al1 O1 114.16(14) . .
C18 O2 Al1 O3 -68.61(15) . 2_755
C18 O2 Al1 O3 -145.04(14) . .
C18 O2 Al1 C15 29.48(14) . .
C18 O2 Al1 Al1 -107.43(14) . 2_755
C32 O3 Al1 O1 64.88(16) . .
Al1 O3 Al1 O1 -126.60(6) 2_755 .
C32 O3 Al1 O2 -61.29(15) . .
Al1 O3 Al1 O2 107.22(6) 2_755 .
C32 O3 Al1 O3 179.38(13) . 2_755
Al1 O3 Al1 O3 -12.11(8) 2_755 2_755
C32 O3 Al1 Al1 -168.52(18) . 2_755
N1 C15 Al1 O1 20.52(14) . .
N2 C15 Al1 O1 -151.79(14) . .
N1 C15 Al1 O2 146.28(14) . .
N2 C15 Al1 O2 -26.02(13) . .
N1 C15 Al1 O3 -94.95(14) . 2_755
N2 C15 Al1 O3 92.75(14) . 2_755
N1 C15 Al1 Al1 -110.01(13) . 2_755
N2 C15 Al1 Al1 77.68(15) . 2_755
